data_4076696
loop_
_publ_author_name
'Enders, Markus'
'Kohl, Gerald'
'Pritzkow, Hans'

_publ_section_title
;
 Novel Heterobimetallic Compounds with Metal&#x2212;Metal Bonds:&#x00A0;
 The Use of Quinolyl-Substituted Metallocenes as Tridentate
 Ligands&#x2020;
;
_journal_issue 6
_journal_name_full Organometallics
_journal_page_first 1111
_journal_paper_doi 10.1021/om010937o
_journal_volume 21
_journal_year 2002
_chemical_formula_sum 'C36 H24 F12 Fe N2 O8'
_chemical_formula_weight 896.42
_chemical_name_systematic
;
 ?
;
_space_group_IT_number 14
_symmetry_cell_setting monoclinic
_symmetry_space_group_name_Hall '-P 2yn'
_symmetry_space_group_name_H-M 'P 1 21/n 1'
_atom_sites_solution_hydrogens difmap
_atom_sites_solution_primary direct
_atom_sites_solution_secondary difmap
_audit_creation_method SHELXL-97
_cell_angle_alpha 90.00
_cell_angle_beta 93.752(2)
_cell_angle_gamma 90.00
_cell_formula_units_Z 4
_cell_length_a 7.0474(4)
_cell_length_b 20.6909(13)
_cell_length_c 24.7122(16)
_cell_measurement_temperature 293(2)
_cell_volume 3595.7(4)
_computing_cell_refinement 'Bruker SAINT'
_computing_data_collection 'Bruker SMART'
_computing_data_reduction 'Bruker SAINT'
_computing_molecular_graphics 'Bruker SHELXTL'
_computing_publication_material 'Bruker SHELXTL'
_computing_structure_refinement 'SHELXL-97 (Sheldrick, 1997)'
_computing_structure_solution 'SHELXS-97 (Sheldrick, 1990)'
_diffrn_ambient_temperature 293(2)
_diffrn_measured_fraction_theta_full 1.000
_diffrn_measured_fraction_theta_max 1.000
_diffrn_measurement_device_type 'CCD area detector'
_diffrn_measurement_method omega-scans
_diffrn_radiation_monochromator graphite
_diffrn_radiation_source 'fine-focus sealed tube'
_diffrn_radiation_type MoK\a
_diffrn_radiation_wavelength 0.71073
_diffrn_reflns_av_R_equivalents 0.042
_diffrn_reflns_av_sigmaI/netI 0.0357
_diffrn_reflns_limit_h_max 9
_diffrn_reflns_limit_h_min -9
_diffrn_reflns_limit_k_max 27
_diffrn_reflns_limit_k_min 0
_diffrn_reflns_limit_l_max 32
_diffrn_reflns_limit_l_min 0
_diffrn_reflns_number 28535
_diffrn_reflns_theta_full 28.28
_diffrn_reflns_theta_max 28.28
_diffrn_reflns_theta_min 1.92
_exptl_absorpt_coefficient_mu 0.538
_exptl_absorpt_correction_T_max 1.000
_exptl_absorpt_correction_T_min 0.806
_exptl_absorpt_correction_type multi-scan
_exptl_absorpt_process_details SADABS
_exptl_crystal_colour brown
_exptl_crystal_density_diffrn 1.656
_exptl_crystal_density_method 'not measured'
_exptl_crystal_description irregular
_exptl_crystal_F_000 1808
_exptl_crystal_size_max 0.38
_exptl_crystal_size_mid 0.32
_exptl_crystal_size_min 0.15
_refine_diff_density_max 0.690
_refine_diff_density_min -0.476
_refine_diff_density_rms 0.072
_refine_ls_extinction_method none
_refine_ls_goodness_of_fit_ref 1.030
_refine_ls_hydrogen_treatment refall
_refine_ls_matrix_type full
_refine_ls_number_parameters 680
_refine_ls_number_reflns 8942
_refine_ls_number_restraints 175
_refine_ls_restrained_S_all 1.072
_refine_ls_R_factor_all 0.0709
_refine_ls_R_factor_gt 0.0483
_refine_ls_shift/su_max 0.002
_refine_ls_shift/su_mean 0.000
_refine_ls_structure_factor_coef Fsqd
_refine_ls_weighting_details 'calc w=1/[\s^2^(Fo^2^)+(0.0611P)^2^+3.5000P] where P=(Fo^2^+2Fc^2^)/3'
_refine_ls_weighting_scheme calc
_refine_ls_wR_factor_gt 0.1178
_refine_ls_wR_factor_ref 0.1321
_reflns_number_gt 6684
_reflns_number_total 8942
_reflns_threshold_expression >2sigma(I)
_cod_data_source_file om010937o.cif
_cod_data_source_block gko23
_cod_depositor_comments
;
The following automatic conversions were performed:

'_symmetry_cell_setting' value 'Monoclinic' changed to 'monoclinic'
according to /home/saulius/struct/CIF-dictionaries/cif_core.dic
dictionary named 'cif_core.dic' version 2.4.1 from 2010-06-29.

Automatic conversion script
Id: cif_fix_values 1715 2011-07-08 13:25:40Z adriana 
;
_cod_original_sg_symbol_H-M P2(1)/n
_cod_database_code 4076696

loop_
_symmetry_equiv_pos_as_xyz
'x, y, z'
'-x+1/2, y+1/2, -z+1/2'
'-x, -y, -z'
'x-1/2, -y-1/2, z-1/2'

loop_
_atom_site_label
_atom_site_type_symbol
_atom_site_fract_x
_atom_site_fract_y
_atom_site_fract_z
_atom_site_U_iso_or_equiv
_atom_site_adp_type
_atom_site_occupancy
_atom_site_symmetry_multiplicity
_atom_site_calc_flag
_atom_site_refinement_flags
_atom_site_disorder_assembly
_atom_site_disorder_group
Fe1 Fe 0.66814(4) 0.879357(16) 0.055225(13) 0.02010(10) Uani 1 1 d . . .
N1 N 0.3354(3) 0.68680(10) 0.07557(8) 0.0211(4) Uani 1 1 d . . .
N2 N 1.0306(3) 0.84299(10) 0.21732(8) 0.0223(4) Uani 1 1 d . . .
C1 C 0.4308(3) 0.78514(11) 0.12413(9) 0.0194(4) Uani 1 1 d . . .
C2 C 0.3890(3) 0.71804(11) 0.12318(9) 0.0194(4) Uani 1 1 d . . .
C3 C 0.3061(4) 0.62359(13) 0.07207(11) 0.0286(5) Uani 1 1 d . . .
C4 C 0.3297(4) 0.58444(13) 0.11794(12) 0.0337(6) Uani 1 1 d . . .
C5 C 0.3700(4) 0.61323(13) 0.16695(11) 0.0309(6) Uani 1 1 d . . .
C6 C 0.3998(3) 0.68029(12) 0.17125(9) 0.0227(5) Uani 1 1 d . . .
C7 C 0.4426(3) 0.71141(14) 0.22172(10) 0.0286(5) Uani 1 1 d . . .
C8 C 0.4739(3) 0.77638(14) 0.22305(10) 0.0291(5) Uani 1 1 d . . .
C9 C 0.4689(3) 0.81269(13) 0.17467(10) 0.0249(5) Uani 1 1 d . . .
C10 C 0.4381(3) 0.82462(11) 0.07440(10) 0.0212(5) Uani 1 1 d . . .
C11 C 0.3882(3) 0.89134(12) 0.07128(12) 0.0276(5) Uani 1 1 d . . .
C12 C 0.4176(4) 0.91326(14) 0.01848(12) 0.0343(6) Uani 1 1 d . . .
C13 C 0.4881(4) 0.86147(14) -0.01152(11) 0.0326(6) Uani 1 1 d . . .
C14 C 0.5031(3) 0.80608(13) 0.02275(10) 0.0243(5) Uani 1 1 d . . .
C15 C 0.9209(3) 0.79023(11) 0.13281(10) 0.0211(5) Uani 1 1 d . . .
C16 C 0.9671(3) 0.78877(11) 0.18989(10) 0.0210(5) Uani 1 1 d . . .
C17 C 1.0681(4) 0.84469(15) 0.27070(11) 0.0327(6) Uani 1 1 d . . .
C18 C 1.0402(5) 0.79080(17) 0.30211(12) 0.0419(7) Uani 1 1 d . . .
C19 C 0.9844(4) 0.73479(17) 0.27745(13) 0.0411(7) Uani 1 1 d . . .
C20 C 0.9510(3) 0.73114(13) 0.22037(11) 0.0298(6) Uani 1 1 d . . .
C21 C 0.9036(4) 0.67320(13) 0.19267(14) 0.0375(7) Uani 1 1 d . . .
C22 C 0.8765(4) 0.67339(13) 0.13751(15) 0.0382(7) Uani 1 1 d . . .
C23 C 0.8826(3) 0.73119(13) 0.10790(12) 0.0288(5) Uani 1 1 d . . .
C24 C 0.9072(3) 0.85104(12) 0.10153(9) 0.0206(4) Uani 1 1 d . . .
C25 C 0.9475(3) 0.85731(14) 0.04566(10) 0.0266(5) Uani 1 1 d . . .
C26 C 0.9093(4) 0.92169(14) 0.02932(11) 0.0312(6) Uani 1 1 d . . .
C27 C 0.8447(3) 0.95616(13) 0.07429(11) 0.0284(5) Uani 1 1 d . . .
C28 C 0.8410(3) 0.91284(11) 0.11901(10) 0.0213(5) Uani 1 1 d . . .
C29 C 0.8283(4) 0.26587(14) 0.06549(11) 0.0337(6) Uani 1 1 d D A .
C30 C 0.9713(5) 0.22482(18) 0.10031(13) 0.0519(9) Uani 1 1 d D . .
C31 C 0.3765(4) 0.39516(14) 0.05792(11) 0.0341(6) Uani 1 1 d D B .
C32 C 0.2368(4) 0.42991(15) 0.01756(13) 0.0414(7) Uani 1 1 d D . .
C33 C 0.7990(4) 0.46511(14) 0.22163(12) 0.0368(6) Uani 1 1 d D C .
C34 C 0.9325(5) 0.46250(17) 0.17505(14) 0.0497(8) Uani 1 1 d D . .
C35 C 0.1594(4) 0.01240(13) 0.19102(10) 0.0294(5) Uani 1 1 d D D .
C36 C 0.3016(4) 0.05454(14) 0.16164(13) 0.0390(7) Uani 1 1 d D . .
F1 F 0.9867(8) 0.2376(3) 0.14995(11) 0.108(2) Uani 0.776(7) 1 d PD A 1
F2 F 0.9389(7) 0.16300(15) 0.0914(2) 0.106(2) Uani 0.776(7) 1 d PD A 1
F3 F 1.1487(5) 0.2291(3) 0.08205(15) 0.0898(16) Uani 0.776(7) 1 d PD A 1
F1A F 0.8751(14) 0.1850(5) 0.1332(5) 0.072(4) Uiso 0.224(7) 1 d PD A 2
F2A F 1.0807(17) 0.1911(6) 0.0774(4) 0.064(3) Uiso 0.224(7) 1 d PD A 2
F3A F 1.063(2) 0.2623(7) 0.1357(6) 0.100(6) Uiso 0.224(7) 1 d PD A 2
F4 F 0.1138(7) 0.39226(16) -0.0067(2) 0.1015(19) Uani 0.808(8) 1 d PD B 1
F5 F 0.1503(6) 0.4781(2) 0.03845(14) 0.0926(19) Uani 0.808(8) 1 d PD B 1
F6 F 0.3291(5) 0.4564(3) -0.0226(2) 0.116(2) Uani 0.808(8) 1 d PD B 1
F4A F 0.1978(18) 0.3992(6) -0.0260(4) 0.051(4) Uiso 0.192(8) 1 d PD B 2
F5A F 0.0657(12) 0.4354(7) 0.0391(4) 0.057(4) Uiso 0.192(8) 1 d PD B 2
F6A F 0.2888(17) 0.4855(4) 0.0054(5) 0.054(4) Uiso 0.192(8) 1 d PD B 2
F7 F 0.9812(8) 0.40363(16) 0.1630(2) 0.0890(15) Uani 0.881(9) 1 d PD C 1
F8 F 0.8670(5) 0.4926(2) 0.13138(11) 0.0829(15) Uani 0.881(9) 1 d PD C 1
F9 F 1.0965(5) 0.4924(2) 0.19095(15) 0.0872(13) Uani 0.881(9) 1 d PD C 1
F7A F 1.029(3) 0.5123(7) 0.1689(8) 0.049(6) Uiso 0.119(9) 1 d PD C 2
F8A F 0.833(3) 0.4495(15) 0.1280(5) 0.093(10) Uiso 0.119(9) 1 d PD C 2
F9A F 1.055(3) 0.4175(12) 0.1824(9) 0.072(8) Uiso 0.119(9) 1 d PD C 2
F10 F 0.2769(5) 0.11786(12) 0.16726(19) 0.0610(11) Uani 0.842(11) 1 d PD D 1
F11 F 0.2783(8) 0.0451(2) 0.10790(11) 0.0829(13) Uani 0.842(11) 1 d PD D 1
F12 F 0.4762(4) 0.0418(3) 0.1765(3) 0.114(2) Uani 0.842(11) 1 d PD D 1
F10A F 0.342(3) 0.1066(6) 0.1895(7) 0.059(5) Uiso 0.158(11) 1 d PD D 2
F11A F 0.247(2) 0.0671(9) 0.1130(5) 0.052(5) Uiso 0.158(11) 1 d PD D 2
F12A F 0.4680(17) 0.0223(9) 0.1639(8) 0.056(6) Uiso 0.158(11) 1 d PD D 2
O1 O 0.8585(3) 0.27326(10) 0.01813(7) 0.0319(4) Uani 1 1 d . . .
O2 O 0.6913(4) 0.28576(13) 0.09127(9) 0.0547(7) Uani 1 1 d . . .
O3 O 0.3890(4) 0.41218(12) 0.10470(9) 0.0525(6) Uani 1 1 d . . .
O4 O 0.4659(3) 0.35024(11) 0.03449(9) 0.0460(5) Uani 1 1 d . . .
O5 O 0.7933(3) 0.41984(10) 0.25159(9) 0.0428(5) Uani 1 1 d . . .
O6 O 0.7077(3) 0.51877(12) 0.22276(11) 0.0537(6) Uani 1 1 d . . .
O7 O 0.0275(3) 0.04337(11) 0.20998(9) 0.0464(5) Uani 1 1 d . . .
O8 O 0.1940(3) -0.04547(10) 0.19115(9) 0.0399(5) Uani 1 1 d . . .
H1N H 0.313(4) 0.7083(15) 0.0476(13) 0.031(8) Uiso 1 1 d . . .
H2N H 1.057(5) 0.8787(17) 0.1980(14) 0.043(9) Uiso 1 1 d . . .
H4O H 0.571(8) 0.324(3) 0.062(2) 0.110(18) Uiso 1 1 d . . .
H6O H 0.724(8) 0.538(3) 0.182(2) 0.13(2) Uiso 1 1 d . . .
H3 H 0.274(4) 0.6065(15) 0.0376(13) 0.034(8) Uiso 1 1 d . . .
H4 H 0.313(5) 0.5405(18) 0.1123(15) 0.051(10) Uiso 1 1 d . . .
H5 H 0.382(4) 0.5890(14) 0.2010(12) 0.029(7) Uiso 1 1 d . . .
H7 H 0.449(4) 0.6843(14) 0.2540(12) 0.025(7) Uiso 1 1 d . . .
H8 H 0.501(5) 0.7988(17) 0.2554(15) 0.052(10) Uiso 1 1 d . . .
H9 H 0.505(4) 0.8561(16) 0.1753(12) 0.036(8) Uiso 1 1 d . . .
H11 H 0.343(4) 0.9144(15) 0.0992(13) 0.031(8) Uiso 1 1 d . . .
H12 H 0.403(4) 0.9565(16) 0.0061(13) 0.036(8) Uiso 1 1 d . . .
H13 H 0.522(5) 0.8628(17) -0.0482(15) 0.046(9) Uiso 1 1 d . . .
H14 H 0.553(4) 0.7651(14) 0.0142(11) 0.019(6) Uiso 1 1 d . . .
H17 H 1.109(5) 0.8855(16) 0.2842(14) 0.041(9) Uiso 1 1 d . . .
H18 H 1.066(5) 0.7946(16) 0.3370(15) 0.043(9) Uiso 1 1 d . . .
H19 H 0.958(5) 0.6966(17) 0.2967(15) 0.047(9) Uiso 1 1 d . . .
H21 H 0.889(4) 0.6376(16) 0.2162(13) 0.039(8) Uiso 1 1 d . . .
H22 H 0.841(5) 0.6360(18) 0.1201(15) 0.054(10) Uiso 1 1 d . . .
H23 H 0.858(5) 0.7318(16) 0.0682(14) 0.039(8) Uiso 1 1 d . . .
H25 H 0.995(4) 0.8228(14) 0.0254(11) 0.024(7) Uiso 1 1 d . . .
H26 H 0.928(5) 0.9390(17) -0.0066(14) 0.045(9) Uiso 1 1 d . . .
H27 H 0.804(4) 1.0007(16) 0.0753(13) 0.037(8) Uiso 1 1 d . . .
H28 H 0.796(4) 0.9237(13) 0.1544(12) 0.024(7) Uiso 1 1 d . . .

loop_
_atom_site_aniso_label
_atom_site_aniso_U_11
_atom_site_aniso_U_22
_atom_site_aniso_U_33
_atom_site_aniso_U_23
_atom_site_aniso_U_13
_atom_site_aniso_U_12
Fe1 0.01608(16) 0.02413(18) 0.01958(17) 0.00480(13) -0.00280(11) -0.00486(12)
N1 0.0238(9) 0.0224(10) 0.0172(9) 0.0038(8) 0.0014(8) -0.0007(8)
N2 0.0218(9) 0.0257(10) 0.0194(10) 0.0006(8) 0.0001(8) 0.0047(8)
C1 0.0134(9) 0.0260(11) 0.0189(11) 0.0016(9) 0.0010(8) -0.0001(8)
C2 0.0142(9) 0.0251(11) 0.0189(11) 0.0014(9) 0.0015(8) 0.0002(8)
C3 0.0344(13) 0.0257(12) 0.0264(13) -0.0009(10) 0.0075(10) -0.0015(10)
C4 0.0447(16) 0.0225(13) 0.0353(15) 0.0057(11) 0.0132(12) 0.0008(11)
C5 0.0330(13) 0.0322(14) 0.0284(13) 0.0126(11) 0.0075(11) 0.0045(10)
C6 0.0184(10) 0.0309(13) 0.0194(11) 0.0059(9) 0.0040(8) 0.0028(9)
C7 0.0231(12) 0.0449(16) 0.0177(11) 0.0078(11) 0.0015(9) 0.0003(10)
C8 0.0214(11) 0.0484(16) 0.0177(12) -0.0042(11) 0.0028(9) -0.0034(11)
C9 0.0181(10) 0.0323(13) 0.0246(12) -0.0048(10) 0.0027(9) -0.0043(9)
C10 0.0141(9) 0.0257(12) 0.0233(11) 0.0021(9) -0.0020(8) -0.0036(8)
C11 0.0162(10) 0.0259(13) 0.0402(15) 0.0041(11) -0.0031(10) -0.0016(9)
C12 0.0220(12) 0.0314(14) 0.0475(17) 0.0173(12) -0.0128(11) -0.0073(10)
C13 0.0280(12) 0.0451(16) 0.0231(13) 0.0145(11) -0.0108(10) -0.0165(11)
C14 0.0223(11) 0.0291(13) 0.0206(11) 0.0032(9) -0.0039(9) -0.0096(9)
C15 0.0126(9) 0.0235(11) 0.0271(12) -0.0005(9) 0.0005(8) 0.0020(8)
C16 0.0131(9) 0.0246(11) 0.0254(12) 0.0031(9) 0.0032(8) 0.0043(8)
C17 0.0324(13) 0.0444(17) 0.0214(12) -0.0019(11) 0.0018(10) 0.0143(12)
C18 0.0443(17) 0.059(2) 0.0228(14) 0.0102(13) 0.0068(12) 0.0203(14)
C19 0.0345(14) 0.0506(19) 0.0397(16) 0.0259(14) 0.0144(12) 0.0155(13)
C20 0.0194(11) 0.0306(13) 0.0400(15) 0.0131(11) 0.0062(10) 0.0067(9)
C21 0.0246(12) 0.0227(13) 0.065(2) 0.0148(13) 0.0015(13) 0.0015(10)
C22 0.0230(12) 0.0220(13) 0.068(2) -0.0060(13) -0.0074(13) 0.0008(10)
C23 0.0189(11) 0.0284(13) 0.0382(15) -0.0064(11) -0.0053(10) 0.0024(9)
C24 0.0138(9) 0.0268(12) 0.0210(11) -0.0001(9) -0.0010(8) -0.0026(8)
C25 0.0171(10) 0.0415(14) 0.0213(12) -0.0012(10) 0.0013(9) -0.0040(10)
C26 0.0227(12) 0.0455(16) 0.0248(13) 0.0107(11) -0.0030(10) -0.0136(11)
C27 0.0234(11) 0.0262(13) 0.0346(14) 0.0068(10) -0.0063(10) -0.0089(10)
C28 0.0171(10) 0.0221(11) 0.0240(12) 0.0000(9) -0.0031(9) -0.0018(8)
C29 0.0434(15) 0.0340(14) 0.0232(13) -0.0028(11) -0.0017(11) 0.0077(12)
C30 0.060(2) 0.066(2) 0.0279(15) -0.0054(15) -0.0086(14) 0.0244(18)
C31 0.0392(15) 0.0335(14) 0.0305(14) -0.0009(11) 0.0080(11) 0.0054(11)
C32 0.0461(17) 0.0371(16) 0.0400(16) -0.0071(13) -0.0037(13) 0.0059(13)
C33 0.0305(13) 0.0384(16) 0.0410(16) 0.0104(12) -0.0005(12) -0.0053(11)
C34 0.0513(19) 0.052(2) 0.0469(19) 0.0174(16) 0.0155(16) 0.0070(15)
C35 0.0326(13) 0.0337(14) 0.0214(12) -0.0054(10) -0.0032(10) -0.0065(11)
C36 0.0414(16) 0.0331(15) 0.0430(17) -0.0010(12) 0.0073(13) -0.0047(12)
F1 0.149(4) 0.156(5) 0.0146(13) -0.0102(19) -0.0223(18) 0.094(4)
F2 0.137(4) 0.046(2) 0.126(4) 0.010(2) -0.069(3) 0.026(2)
F3 0.0454(18) 0.145(4) 0.076(2) 0.035(2) -0.0123(16) 0.027(2)
F4 0.079(3) 0.058(2) 0.157(4) -0.011(2) -0.069(3) -0.0100(18)
F5 0.109(3) 0.083(3) 0.079(2) -0.0359(19) -0.042(2) 0.067(3)
F6 0.083(2) 0.166(5) 0.099(3) 0.091(3) 0.017(2) 0.037(3)
F7 0.121(3) 0.0556(18) 0.098(3) 0.0043(18) 0.063(3) 0.014(2)
F8 0.094(2) 0.116(3) 0.0406(15) 0.0341(16) 0.0214(14) 0.031(2)
F9 0.0451(17) 0.147(3) 0.072(2) 0.026(2) 0.0191(15) -0.0266(18)
F10 0.0614(19) 0.0286(13) 0.093(3) 0.0006(13) 0.0042(18) -0.0138(11)
F11 0.157(4) 0.054(2) 0.0415(16) 0.0014(13) 0.0375(19) -0.033(2)
F12 0.0280(15) 0.117(4) 0.197(5) 0.097(4) 0.0112(19) -0.0041(17)
O1 0.0316(9) 0.0414(11) 0.0224(9) 0.0015(8) -0.0004(7) 0.0037(8)
O2 0.0707(16) 0.0687(16) 0.0263(11) 0.0082(10) 0.0149(11) 0.0352(13)
O3 0.0705(16) 0.0561(15) 0.0309(11) -0.0049(10) 0.0033(11) 0.0246(12)
O4 0.0573(14) 0.0488(13) 0.0327(11) -0.0018(10) 0.0086(10) 0.0227(11)
O5 0.0402(11) 0.0414(12) 0.0471(12) 0.0187(10) 0.0056(10) -0.0023(9)
O6 0.0548(14) 0.0486(14) 0.0598(15) 0.0261(12) 0.0192(12) 0.0137(11)
O7 0.0501(13) 0.0455(13) 0.0454(13) -0.0124(10) 0.0171(10) -0.0056(10)
O8 0.0375(11) 0.0312(11) 0.0497(13) 0.0041(9) -0.0072(9) -0.0061(8)

loop_
_atom_type_symbol
_atom_type_description
_atom_type_scat_dispersion_real
_atom_type_scat_dispersion_imag
_atom_type_scat_source
C C 0.0033 0.0016 'International Tables Vol C Tables 4.2.6.8 and 6.1.1.4'
H H 0.0000 0.0000 'International Tables Vol C Tables 4.2.6.8 and 6.1.1.4'
N N 0.0061 0.0033 'International Tables Vol C Tables 4.2.6.8 and 6.1.1.4'
O O 0.0106 0.0060 'International Tables Vol C Tables 4.2.6.8 and 6.1.1.4'
F F 0.0171 0.0103 'International Tables Vol C Tables 4.2.6.8 and 6.1.1.4'
Fe Fe 0.3463 0.8444 'International Tables Vol C Tables 4.2.6.8 and 6.1.1.4'

loop_
_geom_angle_atom_site_label_1
_geom_angle_atom_site_label_2
_geom_angle_atom_site_label_3
_geom_angle
C14 Fe1 C13 40.77(10)
C14 Fe1 C28 147.97(10)
C13 Fe1 C28 170.65(10)
C14 Fe1 C25 108.42(11)
C13 Fe1 C25 114.59(11)
C28 Fe1 C25 68.69(10)
C14 Fe1 C26 131.02(11)
C13 Fe1 C26 107.95(10)
C28 Fe1 C26 68.44(10)
C25 Fe1 C26 40.30(11)
C14 Fe1 C11 68.65(11)
C13 Fe1 C11 67.96(12)
C28 Fe1 C11 109.95(11)
C25 Fe1 C11 172.65(11)
C26 Fe1 C11 146.63(11)
C14 Fe1 C27 170.09(10)
C13 Fe1 C27 131.20(10)
C28 Fe1 C27 40.63(10)
C25 Fe1 C27 68.07(11)
C26 Fe1 C27 40.48(11)
C11 Fe1 C27 115.96(11)
C14 Fe1 C12 68.24(11)
C13 Fe1 C12 40.25(13)
C28 Fe1 C12 132.45(11)
C25 Fe1 C12 145.99(11)
C26 Fe1 C12 114.95(11)
C11 Fe1 C12 40.12(11)
C27 Fe1 C12 109.11(11)
C14 Fe1 C10 41.00(10)
C13 Fe1 C10 68.29(10)
C28 Fe1 C10 116.53(9)
C25 Fe1 C10 132.93(10)
C26 Fe1 C10 171.11(11)
C11 Fe1 C10 40.58(9)
C27 Fe1 C10 147.93(11)
C12 Fe1 C10 67.83(10)
C14 Fe1 C24 115.55(10)
C13 Fe1 C24 146.89(12)
C28 Fe1 C24 40.96(9)
C25 Fe1 C24 40.84(9)
C26 Fe1 C24 68.31(10)
C11 Fe1 C24 133.54(10)
C27 Fe1 C24 68.36(10)
C12 Fe1 C24 172.21(12)
C10 Fe1 C24 110.10(9)
C3 N1 C2 123.6(2)
C3 N1 H1N 117(2)
C2 N1 H1N 119(2)
C17 N2 C16 123.4(2)
C17 N2 H2N 118(2)
C16 N2 H2N 119(2)
C9 C1 C2 116.5(2)
C9 C1 C10 120.5(2)
C2 C1 C10 123.0(2)
N1 C2 C1 121.3(2)
N1 C2 C6 117.0(2)
C1 C2 C6 121.7(2)
N1 C3 C4 120.7(3)
N1 C3 H3 117.3(19)
C4 C3 H3 122.0(19)
C5 C4 C3 118.4(3)
C5 C4 H4 125(2)
C3 C4 H4 116(2)
C4 C5 C6 121.3(2)
C4 C5 H5 122.8(17)
C6 C5 H5 115.9(17)
C5 C6 C7 122.4(2)
C5 C6 C2 118.7(2)
C7 C6 C2 118.9(2)
C8 C7 C6 119.6(2)
C8 C7 H7 123.4(17)
C6 C7 H7 117.0(17)
C7 C8 C9 120.7(2)
C7 C8 H8 122(2)
C9 C8 H8 117(2)
C1 C9 C8 122.6(2)
C1 C9 H9 116.7(19)
C8 C9 H9 120.4(19)
C11 C10 C14 107.6(2)
C11 C10 C1 123.9(2)
C14 C10 C1 128.4(2)
C11 C10 Fe1 69.51(13)
C14 C10 Fe1 68.93(13)
C1 C10 Fe1 124.48(15)
C12 C11 C10 108.1(3)
C12 C11 Fe1 70.04(15)
C10 C11 Fe1 69.91(13)
C12 C11 H11 127.7(19)
C10 C11 H11 124.2(19)
Fe1 C11 H11 126.7(19)
C11 C12 C13 108.7(2)
C11 C12 Fe1 69.83(14)
C13 C12 Fe1 69.60(15)
C11 C12 H12 125.7(19)
C13 C12 H12 125.4(19)
Fe1 C12 H12 122.4(19)
C12 C13 C14 108.3(2)
C12 C13 Fe1 70.16(15)
C14 C13 Fe1 69.42(14)
C12 C13 H13 127(2)
C14 C13 H13 125(2)
Fe1 C13 H13 126(2)
C13 C14 C10 107.3(2)
C13 C14 Fe1 69.81(14)
C10 C14 Fe1 70.07(13)
C13 C14 H14 127.0(16)
C10 C14 H14 125.6(16)
Fe1 C14 H14 122.6(16)
C23 C15 C16 116.4(2)
C23 C15 C24 120.9(2)
C16 C15 C24 122.6(2)
N2 C16 C20 117.4(2)
N2 C16 C15 121.2(2)
C20 C16 C15 121.4(2)
N2 C17 C18 120.7(3)
N2 C17 H17 114(2)
C18 C17 H17 125(2)
C19 C18 C17 119.1(3)
C19 C18 H18 124(2)
C17 C18 H18 117(2)
C18 C19 C20 121.2(3)
C18 C19 H19 123(2)
C20 C19 H19 115(2)
C21 C20 C19 123.2(3)
C21 C20 C16 118.8(3)
C19 C20 C16 118.0(3)
C22 C21 C20 119.7(3)
C22 C21 H21 127(2)
C20 C21 H21 113(2)
C21 C22 C23 121.1(3)
C21 C22 H22 119(2)
C23 C22 H22 120(2)
C15 C23 C22 122.1(3)
C15 C23 H23 116.6(19)
C22 C23 H23 121.3(19)
C25 C24 C28 107.3(2)
C25 C24 C15 124.8(2)
C28 C24 C15 127.7(2)
C25 C24 Fe1 69.24(13)
C28 C24 Fe1 69.14(13)
C15 C24 Fe1 123.82(15)
C26 C25 C24 108.3(2)
C26 C25 Fe1 69.91(15)
C24 C25 Fe1 69.92(13)
C26 C25 H25 128.9(17)
C24 C25 H25 122.7(17)
Fe1 C25 H25 127.2(17)
C25 C26 C27 108.3(2)
C25 C26 Fe1 69.79(14)
C27 C26 Fe1 69.86(14)
C25 C26 H26 125(2)
C27 C26 H26 127(2)
Fe1 C26 H26 127(2)
C26 C27 C28 108.3(2)
C26 C27 Fe1 69.66(14)
C28 C27 Fe1 69.49(13)
C26 C27 H27 127.6(19)
C28 C27 H27 124.0(19)
Fe1 C27 H27 124.6(19)
C27 C28 C24 107.7(2)
C27 C28 Fe1 69.88(14)
C24 C28 Fe1 69.90(13)
C27 C28 H28 125.0(16)
C24 C28 H28 127.3(16)
Fe1 C28 H28 123.6(17)
O1 C29 O2 129.4(3)
O1 C29 C30 117.4(3)
O2 C29 C30 113.2(2)
F2A C30 F1 124.4(6)
F2A C30 F3A 110.6(8)
F1 C30 F3A 38.1(6)
F2A C30 F2 57.9(6)
F1 C30 F2 111.9(4)
F3A C30 F2 139.6(7)
F2A C30 F3 41.7(6)
F1 C30 F3 106.8(4)
F3A C30 F3 75.9(7)
F2 C30 F3 99.3(4)
F2A C30 F1A 106.7(7)
F1 C30 F1A 63.9(6)
F3A C30 F1A 101.8(7)
F2 C30 F1A 55.0(5)
F3 C30 F1A 137.6(5)
F2A C30 C29 118.1(6)
F1 C30 C29 116.3(3)
F3A C30 C29 108.9(7)
F2 C30 C29 110.1(3)
F3 C30 C29 111.2(3)
F1A C30 C29 109.5(5)
O3 C31 O4 129.6(3)
O3 C31 C32 119.3(3)
O4 C31 C32 111.1(2)
F6A C32 F4A 108.0(7)
F6A C32 F4 130.2(6)
F4A C32 F4 36.4(5)
F6A C32 F5 62.6(6)
F4A C32 F5 130.2(6)
F4 C32 F5 109.4(3)
F6A C32 F6 44.0(5)
F4A C32 F6 70.4(6)
F4 C32 F6 104.4(4)
F5 C32 F6 104.1(4)
F6A C32 F5A 107.4(7)
F4A C32 F5A 103.1(7)
F4 C32 F5A 69.1(6)
F5 C32 F5A 47.4(5)
F6 C32 F5A 138.1(5)
F6A C32 C31 113.7(5)
F4A C32 C31 114.4(6)
F4 C32 C31 113.8(3)
F5 C32 C31 113.6(3)
F6 C32 C31 110.6(3)
F5A C32 C31 109.5(5)
O5 C33 O6 128.7(3)
O5 C33 C34 119.0(3)
O6 C33 C34 112.3(3)
F7A C34 F9A 104.4(14)
F7A C34 F8 70.9(10)
F9A C34 F8 131.8(10)
F7A C34 F7 126.0(8)
F9A C34 F7 33.4(11)
F8 C34 F7 109.9(4)
F7A C34 F9 36.1(10)
F9A C34 F9 74.6(13)
F8 C34 F9 105.8(3)
F7 C34 F9 105.2(4)
F7A C34 F8A 108.6(10)
F9A C34 F8A 106.8(11)
F8 C34 F8A 40.9(12)
F7 C34 F8A 75.3(12)
F9 C34 F8A 137.3(10)
F7A C34 C33 115.4(8)
F9A C34 C33 111.2(10)
F8 C34 C33 113.7(3)
F7 C34 C33 112.8(3)
F9 C34 C33 108.7(3)
F8A C34 C33 110.0(9)
O8 C35 O7 131.1(3)
O8 C35 C36 114.8(2)
O7 C35 C36 114.2(2)
F11A C36 F12 122.5(8)
F11A C36 F10A 112.0(9)
F12 C36 F10A 81.1(8)
F11A C36 F10 82.1(8)
F12 C36 F10 107.5(4)
F10A C36 F10 32.2(8)
F11A C36 F11 23.0(8)
F12 C36 F11 107.8(4)
F10A C36 F11 130.8(8)
F10 C36 F11 103.8(3)
F11A C36 F12A 110.6(9)
F12 C36 F12A 22.2(9)
F10A C36 F12A 103.2(9)
F10 C36 F12A 127.1(8)
F11 C36 F12A 91.1(8)
F11A C36 C35 113.4(8)
F12 C36 C35 112.9(3)
F10A C36 C35 110.2(7)
F10 C36 C35 114.4(3)
F11 C36 C35 110.0(3)
F12A C36 C35 106.9(8)
C29 O2 H4O 114(2)
C31 O4 H4O 114(3)
C33 O6 H6O 102(3)

loop_
_geom_bond_atom_site_label_1
_geom_bond_atom_site_label_2
_geom_bond_distance
Fe1 C14 2.043(2)
Fe1 C13 2.048(2)
Fe1 C28 2.049(2)
Fe1 C25 2.050(2)
Fe1 C26 2.051(2)
Fe1 C11 2.053(3)
Fe1 C27 2.054(2)
Fe1 C12 2.055(3)
Fe1 C10 2.058(2)
Fe1 C24 2.059(2)
N1 C3 1.326(3)
N1 C2 1.373(3)
N1 H1N 0.83(3)
N2 C17 1.329(3)
N2 C16 1.370(3)
N2 H2N 0.91(3)
C1 C9 1.383(3)
C1 C2 1.419(3)
C1 C10 1.480(3)
C2 C6 1.420(3)
C3 C4 1.394(4)
C3 H3 0.94(3)
C4 C5 1.363(4)
C4 H4 0.93(4)
C5 C6 1.406(4)
C5 H5 0.98(3)
C6 C7 1.418(4)
C7 C8 1.362(4)
C7 H7 0.97(3)
C8 C9 1.411(4)
C8 H8 0.93(4)
C9 H9 0.93(3)
C10 C11 1.425(3)
C10 C14 1.436(3)
C11 C12 1.409(4)
C11 H11 0.91(3)
C12 C13 1.412(5)
C12 H12 0.95(3)
C13 C14 1.425(4)
C13 H13 0.95(4)
C14 H14 0.95(3)
C15 C23 1.386(3)
C15 C16 1.427(3)
C15 C24 1.477(3)
C16 C20 1.419(3)
C17 C18 1.380(4)
C17 H17 0.95(3)
C18 C19 1.356(5)
C18 H18 0.87(4)
C19 C20 1.417(4)
C19 H19 0.95(4)
C20 C21 1.410(4)
C21 C22 1.364(5)
C21 H21 0.95(3)
C22 C23 1.404(4)
C22 H22 0.91(4)
C23 H23 0.98(3)
C24 C25 1.434(3)
C24 C28 1.437(3)
C25 C26 1.413(4)
C25 H25 0.95(3)
C26 C27 1.420(4)
C26 H26 0.97(4)
C27 C28 1.424(3)
C27 H27 0.97(3)
C28 H28 0.98(3)
C29 O1 1.213(3)
C29 O2 1.260(3)
C29 C30 1.537(4)
C30 F2A 1.208(8)
C30 F1 1.253(4)
C30 F3A 1.309(10)
C30 F2 1.315(5)
C30 F3 1.360(5)
C30 F1A 1.367(8)
C31 O3 1.206(3)
C31 O4 1.282(3)
C31 C32 1.533(4)
C32 F6A 1.250(8)
C32 F4A 1.264(9)
C32 F4 1.284(4)
C32 F5 1.294(4)
C32 F6 1.338(5)
C32 F5A 1.354(8)
C33 O5 1.196(3)
C33 O6 1.285(4)
C33 C34 1.535(4)
C34 F7A 1.251(11)
C34 F9A 1.276(13)
C34 F8 1.304(4)
C34 F7 1.305(4)
C34 F9 1.346(5)
C34 F8A 1.346(11)
C35 O8 1.222(3)
C35 O7 1.246(3)
C35 C36 1.545(4)
C36 F11A 1.266(10)
C36 F12 1.288(4)
C36 F10A 1.299(10)
C36 F10 1.330(4)
C36 F11 1.342(4)
C36 F12A 1.347(10)
O2 H4O 1.34(6)
O4 H4O 1.11(6)
O6 H6O 1.10(6)
